data_1575936
loop_
_publ_author_name
'Liu, Ao'
'Xin, Youtao'
'Zhu, Yong-Kang'
'Jin, Yuan-Hang'
'Yang, Yue'
'Chen, Hongzhu'
'Li, Meng-Hao'
'Lou, Xin-Yue'
'Wang, Xin'
'Gao, Hui'
'Yang, Ying-Wei'

_publ_section_title
;
 Macrocycle formation-mediated augmentation in reactive oxygen species
 production.
;
_journal_issue 44
_journal_name_full 'Chemical science'
_journal_page_first 20968
_journal_page_last 20977
_journal_paper_doi 10.1039/d5sc06637a
_journal_volume 16
_journal_year 2025
_chemical_formula_moiety 'C82 H78 N4 O8 S2, 2(C4 H8 O2)'
_chemical_formula_sum 'C90 H98 N4 O12 S2'
_chemical_formula_weight 1491.84
_chemical_name_systematic bth
_space_group_crystal_system triclinic
_space_group_IT_number 2
_space_group_name_Hall '-P 1'
_space_group_name_H-M_alt 'P -1'
_atom_sites_solution_hydrogens geom
_atom_sites_solution_primary dual
_audit_creation_date 2025-01-06
_audit_creation_method
;
Olex2 1.5
(compiled 2022.04.07 svn.rca3783a0 for OlexSys, GUI svn.r6498)
;
_audit_update_record
;
2025-02-07 deposited with the CCDC.	2025-10-03 downloaded from the CCDC.
;
_cell_angle_alpha 75.4060(10)
_cell_angle_beta 81.8190(10)
_cell_angle_gamma 69.7240(10)
_cell_formula_units_Z 1
_cell_length_a 9.4700(4)
_cell_length_b 13.1031(4)
_cell_length_c 21.8976(8)
_cell_measurement_reflns_used 6562
_cell_measurement_temperature 193.00
_cell_measurement_theta_max 27.42
_cell_measurement_theta_min 2.30
_cell_volume 2462.06(16)
_computing_cell_refinement 'SAINT V8.40B (?, 2016)'
_computing_data_reduction 'SAINT V8.40B (?, 2016)'
_computing_molecular_graphics 'Olex2 1.5 (Dolomanov et al., 2009)'
_computing_publication_material 'Olex2 1.5 (Dolomanov et al., 2009)'
_computing_structure_refinement 'SHELXL 2018/3 (Sheldrick, 2015)'
_computing_structure_solution 'SHELXT 2018/2 (Sheldrick, 2018)'
_diffrn_ambient_temperature 193.00
_diffrn_measured_fraction_theta_full 0.993
_diffrn_measured_fraction_theta_max 0.988
_diffrn_measurement_device_type 'CCD area detector'
_diffrn_measurement_method 'phi and omega scans'
_diffrn_radiation_monochromator graphite
_diffrn_radiation_type MoK\a
_diffrn_radiation_wavelength 0.71073
_diffrn_reflns_av_R_equivalents 0.0465
_diffrn_reflns_av_unetI/netI 0.0760
_diffrn_reflns_Laue_measured_fraction_full 0.993
_diffrn_reflns_Laue_measured_fraction_max 0.988
_diffrn_reflns_limit_h_max 8
_diffrn_reflns_limit_h_min -12
_diffrn_reflns_limit_k_max 15
_diffrn_reflns_limit_k_min -17
_diffrn_reflns_limit_l_max 28
_diffrn_reflns_limit_l_min -28
_diffrn_reflns_number 23558
_diffrn_reflns_point_group_measured_fraction_full 0.993
_diffrn_reflns_point_group_measured_fraction_max 0.988
_diffrn_reflns_theta_full 25.242
_diffrn_reflns_theta_max 27.597
_diffrn_reflns_theta_min 1.759
_diffrn_source_current 40.0
_diffrn_source_power 1.8
_diffrn_source_voltage 45.0
_exptl_absorpt_coefficient_mu 0.107
_exptl_absorpt_correction_T_max 0.7456
_exptl_absorpt_correction_T_min 0.6506
_exptl_absorpt_correction_type none
_exptl_absorpt_process_details
;
SADABS-2016/2 (Bruker,2016/2) was used for absorption correction.
wR2(int) was 0.1375 before and 0.0536 after correction.
The Ratio of minimum to maximum transmission is 0.8726.
The \l/2 correction factor is Not present.
;
_exptl_crystal_colour 'dull yellowish yellow'
_exptl_crystal_colour_lustre dull
_exptl_crystal_colour_modifier yellowish
_exptl_crystal_colour_primary yellow
_exptl_crystal_density_diffrn 1.006
_exptl_crystal_description block
_exptl_crystal_F_000 794
_exptl_crystal_size_max 0.1
_exptl_crystal_size_mid 0.1
_exptl_crystal_size_min 0.1
_refine_diff_density_max 0.489
_refine_diff_density_min -0.330
_refine_diff_density_rms 0.050
_refine_ls_extinction_method none
_refine_ls_goodness_of_fit_ref 1.043
_refine_ls_hydrogen_treatment constr
_refine_ls_matrix_type full
_refine_ls_number_parameters 491
_refine_ls_number_reflns 11305
_refine_ls_number_restraints 0
_refine_ls_restrained_S_all 1.043
_refine_ls_R_factor_all 0.1081
_refine_ls_R_factor_gt 0.0681
_refine_ls_shift/su_max 0.001
_refine_ls_shift/su_mean 0.000
_refine_ls_structure_factor_coef Fsqd
_refine_ls_weighting_details 'w=1/[\s^2^(Fo^2^)+(0.0778P)^2^+1.2828P] where P=(Fo^2^+2Fc^2^)/3'
_refine_ls_weighting_scheme calc
_refine_ls_wR_factor_gt 0.1760
_refine_ls_wR_factor_ref 0.1993
_reflns_Friedel_coverage 0.000
_reflns_number_gt 7116
_reflns_number_total 11305
_reflns_threshold_expression 'I > 2\s(I)'
_cod_data_source_file d5sc06637a2.cif
_cod_data_source_block 1
_cod_depositor_comments 'Adding full bibliography for 1575936--1575938.cif.'
_cod_database_code 1575936
_shelx_shelxl_version_number 2018/3
_shelx_space_group_comment
;
The symmetry employed for this shelxl refinement is uniquely defined
by the following loop, which should always be used as a source of
symmetry information in preference to the above space-group names.
They are only intended as comments.
;
_shelx_estimated_absorpt_t_max 0.989
_shelx_estimated_absorpt_t_min 0.989
_olex2_refinement_description
;
1. Fixed Uiso
 At 1.2 times of:
  All C(H) groups, All C(H,H) groups
 At 1.5 times of:
  All C(H,H,H) groups
2.a Secondary CH2 refined with riding coordinates:
 C71(H71A,H71B), C82(H82A,H82B), C60(H60A,H60B), C78(H78A,H78B), C80(H80A,
 H80B), C69(H69A,H69B), C87(H87A,H87B), C88(H88A,H88B), C90(H90A,H90B),
 C89(H89A,H89B)
2.b Aromatic/amide H refined with riding coordinates:
 C76(H76), C73(H73), C65(H65), C47(H47), C62(H62), C58(H58), C46(H46),
 C59(H59), C52(H52), C43(H43), C44(H44), C53(H53), C56(H56), C55(H55), C67(H67)
2.c Idealised Me refined as rotating group:
 C79(H79A,H79B,H79C), C81(H81A,H81B,H81C), C70(H70A,H70B,H70C), C68(H68A,H68B,
 H68C)
;
_smtbx_masks_void_probe_radius 1.2
_smtbx_masks_void_truncation_radius 1.2
_olex2_submission_special_instructions 'No special instructions were received'

loop_
_space_group_symop_operation_xyz
'x, y, z'
'-x, -y, -z'

loop_
_atom_site_label
_atom_site_type_symbol
_atom_site_fract_x
_atom_site_fract_y
_atom_site_fract_z
_atom_site_U_iso_or_equiv
_atom_site_adp_type
_atom_site_occupancy
_atom_site_site_symmetry_order
_atom_site_calc_flag
_atom_site_refinement_flags_posn
_atom_site_refinement_flags_adp
_atom_site_refinement_flags_occupancy
_atom_site_disorder_assembly
_atom_site_disorder_group
S2 S 0.34712(10) 0.29563(6) 0.57567(3) 0.0474(2) Uani 1 1 d . . . . .
O6 O 0.1775(2) 0.87588(14) 0.91278(8) 0.0376(4) Uani 1 1 d . . . . .
O5 O 0.7489(2) 0.70886(14) 0.80367(9) 0.0414(5) Uani 1 1 d . . . . .
O8 O 0.4877(2) 1.11739(14) 0.80849(10) 0.0506(5) Uani 1 1 d . . . . .
O7 O -0.1242(2) 1.27447(17) 0.86711(9) 0.0574(6) Uani 1 1 d . . . . .
N4 N 0.3832(3) 0.37817(17) 0.61014(10) 0.0399(5) Uani 1 1 d . . . . .
O11 O 0.8382(3) 0.64240(19) 0.96950(11) 0.0659(6) Uani 1 1 d . . . . .
N3 N 0.2836(3) 0.37861(17) 0.51054(10) 0.0405(5) Uani 1 1 d . . . . .
C64 C 0.2758(3) 1.09712(18) 0.87261(10) 0.0290(5) Uani 1 1 d . . . . .
C72 C 0.4208(3) 0.88923(18) 0.88263(10) 0.0288(5) Uani 1 1 d . . . . .
C76 C 0.3647(3) 0.73385(18) 0.86344(11) 0.0313(5) Uani 1 1 d . . . . .
H76 H 0.295597 0.694412 0.866647 0.038 Uiso 1 1 calc R U . . .
C63 C 0.3353(3) 1.15984(18) 0.82115(12) 0.0328(5) Uani 1 1 d . . . . .
C77 C 0.3193(3) 0.83174(18) 0.88551(11) 0.0305(5) Uani 1 1 d . . . . .
C73 C 0.5629(3) 0.84983(18) 0.85444(11) 0.0308(5) Uani 1 1 d . . . . .
H73 H 0.631708 0.889596 0.850907 0.037 Uiso 1 1 calc R U . . .
C65 C 0.1224(3) 1.13595(19) 0.88805(11) 0.0330(6) Uani 1 1 d . . . . .
H65 H 0.080051 1.093901 0.922958 0.040 Uiso 1 1 calc R U . . .
C47 C 0.5596(3) 0.6373(2) 0.69889(12) 0.0374(6) Uani 1 1 d . . . . .
H47 H 0.628863 0.675273 0.698878 0.045 Uiso 1 1 calc R U . . .
C75 C 0.5099(3) 0.69284(18) 0.83672(11) 0.0298(5) Uani 1 1 d . . . . .
O12 O 0.7030(3) 0.5329(2) 1.07579(11) 0.0732(7) Uani 1 1 d . . . . .
C42 C 0.5070(3) 0.58339(18) 0.75645(11) 0.0317(5) Uani 1 1 d . . . . .
C62 C 0.2424(3) 1.25900(19) 0.78702(12) 0.0343(6) Uani 1 1 d . . . . .
H62 H 0.284586 1.300634 0.751819 0.041 Uiso 1 1 calc R U . . .
C49 C 0.3446(3) 0.47948(19) 0.57011(11) 0.0325(5) Uani 1 1 d . . . . .
C74 C 0.6082(3) 0.75300(18) 0.83096(11) 0.0313(5) Uani 1 1 d . . . . .
C50 C 0.2876(3) 0.4793(2) 0.51301(11) 0.0333(5) Uani 1 1 d . . . . .
C61 C 0.0894(3) 1.29852(18) 0.80331(11) 0.0307(5) Uani 1 1 d . . . . .
C58 C 0.1722(3) 0.6401(2) 0.29139(12) 0.0390(6) Uani 1 1 d . . . . .
H58 H 0.204875 0.679011 0.252297 0.047 Uiso 1 1 calc R U . . .
C46 C 0.5134(3) 0.63671(19) 0.64222(12) 0.0370(6) Uani 1 1 d . . . . .
H46 H 0.550298 0.674535 0.603780 0.044 Uiso 1 1 calc R U . . .
C71 C 0.3767(3) 0.99064(18) 0.91176(11) 0.0325(5) Uani 1 1 d . . . . .
H71A H 0.324273 0.974055 0.953661 0.039 Uiso 1 1 calc R U . . .
H71B H 0.469744 1.003391 0.918645 0.039 Uiso 1 1 calc R U . . .
C66 C 0.0288(3) 1.2350(2) 0.85373(11) 0.0349(6) Uani 1 1 d . . . . .
C82 C 0.5599(3) 0.58089(19) 0.81886(12) 0.0356(6) Uani 1 1 d . . . . .
H82A H 0.671431 0.551129 0.817080 0.043 Uiso 1 1 calc R U . . .
H82B H 0.521964 0.528773 0.852548 0.043 Uiso 1 1 calc R U . . .
C57 C 0.0671(3) 0.58755(18) 0.29201(11) 0.0337(6) Uani 1 1 d . . . . .
C59 C 0.2298(3) 0.6369(2) 0.34650(12) 0.0382(6) Uani 1 1 d . . . . .
H59 H 0.301451 0.673515 0.344845 0.046 Uiso 1 1 calc R U . . .
C51 C 0.2453(3) 0.5782(2) 0.46358(12) 0.0353(6) Uani 1 1 d . . . . .
C48 C 0.3608(3) 0.5781(2) 0.58084(11) 0.0339(6) Uani 1 1 d . . . . .
C45 C 0.4125(3) 0.58080(19) 0.64081(12) 0.0334(5) Uani 1 1 d . . . . .
C52 C 0.2668(3) 0.6700(2) 0.47531(12) 0.0401(6) Uani 1 1 d . . . . .
H52 H 0.242653 0.737070 0.443746 0.048 Uiso 1 1 calc R U . . .
C43 C 0.4061(3) 0.5289(2) 0.75496(12) 0.0366(6) Uani 1 1 d . . . . .
H43 H 0.368331 0.492068 0.793532 0.044 Uiso 1 1 calc R U . . .
C60 C 0.0067(3) 0.58794(18) 0.23169(11) 0.0353(6) Uani 1 1 d . . . . .
H60A H -0.054261 0.537206 0.241921 0.042 Uiso 1 1 calc R U . . .
H60B H 0.093139 0.557318 0.202932 0.042 Uiso 1 1 calc R U . . .
C44 C 0.3595(3) 0.5270(2) 0.69839(12) 0.0371(6) Uani 1 1 d . . . . .
H44 H 0.290581 0.488680 0.698605 0.045 Uiso 1 1 calc R U . . .
C53 C 0.3230(3) 0.6697(2) 0.53193(12) 0.0392(6) Uani 1 1 d . . . . .
H53 H 0.335117 0.736518 0.536245 0.047 Uiso 1 1 calc R U . . .
C54 C 0.1841(3) 0.5803(2) 0.40475(11) 0.0340(6) Uani 1 1 d . . . . .
C56 C 0.0225(3) 0.5310(2) 0.34986(12) 0.0409(6) Uani 1 1 d . . . . .
H56 H -0.048825 0.494150 0.351271 0.049 Uiso 1 1 calc R U . . .
C78 C 0.0610(3) 0.8396(2) 0.90043(14) 0.0461(7) Uani 1 1 d . . . . .
H78A H 0.073255 0.762749 0.925008 0.055 Uiso 1 1 calc R U . . .
H78B H 0.065392 0.839956 0.854937 0.055 Uiso 1 1 calc R U . . .
C55 C 0.0790(3) 0.5269(2) 0.40517(13) 0.0434(7) Uani 1 1 d . . . . .
H55 H 0.046394 0.487395 0.444075 0.052 Uiso 1 1 calc R U . . .
C79 C -0.0874(3) 0.9185(3) 0.91949(16) 0.0571(8) Uani 1 1 d . . . . .
H79A H -0.101290 0.993253 0.892971 0.086 Uiso 1 1 calc R U . . .
H79B H -0.088134 0.920763 0.963924 0.086 Uiso 1 1 calc R U . . .
H79C H -0.169503 0.892799 0.913989 0.086 Uiso 1 1 calc R U . . .
C80 C 0.8573(3) 0.7619(2) 0.80170(18) 0.0586(9) Uani 1 1 d . . . . .
H80A H 0.868850 0.768089 0.844721 0.070 Uiso 1 1 calc R U . . .
H80B H 0.825182 0.837777 0.774473 0.070 Uiso 1 1 calc R U . . .
C69 C -0.1858(4) 1.2335(3) 0.92658(16) 0.0676(10) Uani 1 1 d . . . . .
H69A H -0.149571 1.256136 0.959665 0.081 Uiso 1 1 calc R U . . .
H69B H -0.151229 1.150985 0.935401 0.081 Uiso 1 1 calc R U . . .
C81 C 1.0040(4) 0.6918(3) 0.7753(2) 0.0756(12) Uani 1 1 d . . . . .
H81A H 0.990948 0.685808 0.732888 0.113 Uiso 1 1 calc R U . . .
H81B H 1.035170 0.617215 0.802901 0.113 Uiso 1 1 calc R U . . .
H81C H 1.081525 0.726690 0.772937 0.113 Uiso 1 1 calc R U . . .
C67 C 0.5536(3) 1.1703(2) 0.75229(17) 0.0678(11) Uani 1 1 d . . . . .
H67 H 0.503220 1.236758 0.723548 0.081 Uiso 1 1 calc R U . . .
C87 C 0.7477(5) 0.5792(3) 0.96478(16) 0.0760(11) Uani 1 1 d . . . . .
H87A H 0.783456 0.546464 0.927023 0.091 Uiso 1 1 calc R U . . .
H87B H 0.642272 0.628903 0.959132 0.091 Uiso 1 1 calc R U . . .
C70 C -0.3500(4) 1.2758(4) 0.9288(2) 0.1009(17) Uani 1 1 d . . . . .
H70A H -0.385361 1.262789 0.892414 0.151 Uiso 1 1 calc R U . . .
H70B H -0.384655 1.355967 0.927505 0.151 Uiso 1 1 calc R U . . .
H70C H -0.390343 1.237154 0.967969 0.151 Uiso 1 1 calc R U . . .
C88 C 0.7518(5) 0.4896(3) 1.02096(17) 0.0780(12) Uani 1 1 d . . . . .
H88A H 0.685928 0.447995 1.016085 0.094 Uiso 1 1 calc R U . . .
H88B H 0.855949 0.436888 1.025188 0.094 Uiso 1 1 calc R U . . .
C90 C 0.7911(6) 0.6834(4) 1.0250(2) 0.1025(17) Uani 1 1 d . . . . .
H90A H 0.688063 0.737851 1.020536 0.123 Uiso 1 1 calc R U . . .
H90B H 0.858758 0.723393 1.030125 0.123 Uiso 1 1 calc R U . . .
C68 C 0.7151(4) 1.1027(3) 0.7470(2) 0.1048(19) Uani 1 1 d . . . . .
H68A H 0.765329 1.139830 0.710367 0.157 Uiso 1 1 calc R U . . .
H68B H 0.723532 1.028798 0.741543 0.157 Uiso 1 1 calc R U . . .
H68C H 0.763061 1.094889 0.785447 0.157 Uiso 1 1 calc R U . . .
C89 C 0.7909(6) 0.5984(5) 1.0804(2) 0.1088(19) Uani 1 1 d . . . . .
H89A H 0.895908 0.549351 1.087934 0.131 Uiso 1 1 calc R U . . .
H89B H 0.751118 0.633372 1.117118 0.131 Uiso 1 1 calc R U . . .

loop_
_atom_site_aniso_label
_atom_site_aniso_U_11
_atom_site_aniso_U_22
_atom_site_aniso_U_33
_atom_site_aniso_U_23
_atom_site_aniso_U_13
_atom_site_aniso_U_12
S2 0.0689(5) 0.0378(3) 0.0409(4) -0.0035(3) -0.0092(3) -0.0254(3)
O6 0.0316(10) 0.0421(9) 0.0448(10) -0.0186(8) 0.0040(8) -0.0150(8)
O5 0.0305(10) 0.0420(10) 0.0585(12) -0.0241(9) 0.0046(9) -0.0137(8)
O8 0.0340(11) 0.0370(9) 0.0634(13) 0.0073(9) 0.0082(10) -0.0072(8)
O7 0.0353(12) 0.0689(13) 0.0441(11) 0.0080(10) 0.0042(9) -0.0043(10)
N4 0.0500(15) 0.0380(11) 0.0344(11) -0.0045(9) -0.0047(10) -0.0191(10)
O11 0.0755(18) 0.0741(15) 0.0559(14) -0.0057(11) 0.0015(12) -0.0418(13)
N3 0.0507(15) 0.0383(11) 0.0369(12) -0.0074(9) -0.0024(10) -0.0204(10)
C64 0.0345(14) 0.0260(10) 0.0285(11) -0.0092(9) -0.0028(10) -0.0099(10)
C72 0.0325(14) 0.0268(11) 0.0257(11) -0.0050(9) -0.0060(10) -0.0066(10)
C76 0.0338(14) 0.0311(11) 0.0321(12) -0.0063(9) -0.0071(10) -0.0128(10)
C63 0.0296(14) 0.0281(11) 0.0404(13) -0.0085(10) -0.0003(11) -0.0091(10)
C77 0.0297(14) 0.0297(11) 0.0309(12) -0.0056(9) -0.0036(10) -0.0081(10)
C73 0.0303(14) 0.0301(11) 0.0338(12) -0.0066(9) -0.0065(10) -0.0103(10)
C65 0.0373(15) 0.0331(12) 0.0263(11) -0.0044(9) 0.0016(10) -0.0115(10)
C47 0.0418(16) 0.0374(13) 0.0410(14) -0.0137(11) 0.0011(12) -0.0205(11)
C75 0.0352(14) 0.0266(11) 0.0290(12) -0.0064(9) -0.0079(10) -0.0093(10)
O12 0.0878(19) 0.0954(18) 0.0544(14) -0.0187(13) 0.0140(13) -0.0576(15)
C42 0.0302(14) 0.0271(11) 0.0382(13) -0.0128(9) -0.0005(11) -0.0065(10)
C62 0.0372(15) 0.0303(11) 0.0351(13) -0.0059(10) 0.0015(11) -0.0126(10)
C49 0.0332(14) 0.0339(12) 0.0295(12) -0.0054(9) 0.0019(10) -0.0122(10)
C74 0.0274(13) 0.0304(11) 0.0357(13) -0.0093(10) -0.0028(10) -0.0071(10)
C50 0.0309(14) 0.0386(12) 0.0328(12) -0.0107(10) 0.0028(11) -0.0138(10)
C61 0.0340(14) 0.0292(11) 0.0293(12) -0.0090(9) -0.0063(10) -0.0074(10)
C58 0.0452(17) 0.0349(12) 0.0328(13) 0.0028(10) -0.0047(12) -0.0142(12)
C46 0.0448(16) 0.0328(12) 0.0364(13) -0.0093(10) 0.0057(12) -0.0182(11)
C71 0.0374(15) 0.0286(11) 0.0318(12) -0.0083(9) -0.0057(11) -0.0083(10)
C66 0.0329(15) 0.0376(12) 0.0305(12) -0.0075(10) -0.0001(11) -0.0075(11)
C82 0.0360(15) 0.0303(12) 0.0425(14) -0.0121(10) -0.0062(12) -0.0089(10)
C57 0.0329(15) 0.0283(11) 0.0341(13) -0.0063(9) -0.0029(11) -0.0029(10)
C59 0.0430(16) 0.0333(12) 0.0386(14) 0.0000(10) -0.0083(12) -0.0159(11)
C51 0.0321(15) 0.0363(12) 0.0344(13) -0.0073(10) -0.0005(11) -0.0081(11)
C48 0.0300(14) 0.0382(12) 0.0346(13) -0.0105(10) 0.0014(11) -0.0119(10)
C45 0.0310(14) 0.0324(12) 0.0368(13) -0.0105(10) -0.0005(11) -0.0087(10)
C52 0.0469(17) 0.0326(12) 0.0374(14) -0.0035(10) -0.0053(12) -0.0105(11)
C43 0.0356(15) 0.0441(14) 0.0336(13) -0.0110(11) 0.0039(11) -0.0177(11)
C60 0.0376(15) 0.0279(11) 0.0363(13) -0.0070(10) -0.0051(11) -0.0046(10)
C44 0.0327(15) 0.0465(14) 0.0401(14) -0.0127(11) 0.0035(11) -0.0225(12)
C53 0.0466(17) 0.0336(12) 0.0400(14) -0.0097(10) -0.0030(12) -0.0146(11)
C54 0.0312(14) 0.0362(12) 0.0320(12) -0.0062(10) -0.0034(11) -0.0081(10)
C56 0.0340(15) 0.0544(16) 0.0383(14) -0.0100(12) 0.0003(12) -0.0204(12)
C78 0.0349(16) 0.0555(16) 0.0540(17) -0.0217(13) 0.0002(13) -0.0165(13)
C55 0.0404(17) 0.0564(16) 0.0346(14) -0.0054(12) 0.0016(12) -0.0219(13)
C79 0.0347(17) 0.075(2) 0.067(2) -0.0314(17) 0.0022(15) -0.0149(15)
C80 0.0404(18) 0.0502(16) 0.096(3) -0.0370(17) 0.0201(17) -0.0228(14)
C69 0.051(2) 0.066(2) 0.065(2) -0.0056(16) 0.0201(18) -0.0083(16)
C81 0.0388(19) 0.070(2) 0.136(4) -0.059(2) 0.031(2) -0.0280(16)
C67 0.0384(18) 0.0447(16) 0.087(2) 0.0172(16) 0.0222(17) -0.0044(13)
C87 0.101(3) 0.087(3) 0.051(2) -0.0057(18) -0.013(2) -0.048(2)
C70 0.046(2) 0.106(3) 0.100(3) 0.022(3) 0.021(2) -0.003(2)
C88 0.107(3) 0.072(2) 0.069(2) -0.0131(19) -0.003(2) -0.049(2)
C90 0.125(4) 0.116(4) 0.108(4) -0.054(3) 0.037(3) -0.085(3)
C68 0.060(3) 0.063(2) 0.142(4) 0.020(2) 0.040(3) -0.0068(19)
C89 0.155(5) 0.166(5) 0.065(3) -0.051(3) 0.027(3) -0.121(4)

loop_
_atom_type_symbol
_atom_type_description
_atom_type_scat_dispersion_real
_atom_type_scat_dispersion_imag
_atom_type_scat_source
C C 0.0033 0.0016 'International Tables Vol C Tables 4.2.6.8 and 6.1.1.4'
H H 0.0000 0.0000 'International Tables Vol C Tables 4.2.6.8 and 6.1.1.4'
N N 0.0061 0.0033 'International Tables Vol C Tables 4.2.6.8 and 6.1.1.4'
O O 0.0106 0.0060 'International Tables Vol C Tables 4.2.6.8 and 6.1.1.4'
S S 0.1246 0.1234 'International Tables Vol C Tables 4.2.6.8 and 6.1.1.4'

loop_
_geom_angle_atom_site_label_1
_geom_angle_atom_site_label_2
_geom_angle_atom_site_label_3
_geom_angle
_geom_angle_site_symmetry_1
_geom_angle_site_symmetry_3
_geom_angle_publ_flag
N3 S2 N4 101.55(11) . . ?
C77 O6 C78 116.99(19) . . ?
C74 O5 C80 118.04(19) . . ?
C63 O8 C67 118.4(2) . . ?
C66 O7 C69 119.5(2) . . ?
C49 N4 S2 105.99(18) . . ?
C90 O11 C87 108.5(3) . . ?
C50 N3 S2 106.11(18) . . ?
C63 C64 C71 120.9(2) . . ?
C65 C64 C63 118.2(2) . . ?
C65 C64 C71 120.8(2) . . ?
C77 C72 C71 120.6(2) . . ?
C73 C72 C77 118.4(2) . . ?
C73 C72 C71 121.0(2) . . ?
C77 C76 H76 119.5 . . ?
C77 C76 C75 120.9(2) . . ?
C75 C76 H76 119.5 . . ?
O8 C63 C64 115.4(2) . . ?
O8 C63 C62 124.3(2) . . ?
C62 C63 C64 120.3(2) . . ?
O6 C77 C72 116.25(19) . . ?
O6 C77 C76 123.5(2) . . ?
C76 C77 C72 120.2(2) . . ?
C72 C73 H73 119.2 . . ?
C72 C73 C74 121.6(2) . . ?
C74 C73 H73 119.2 . . ?
C64 C65 H65 119.2 . . ?
C64 C65 C66 121.6(2) . . ?
C66 C65 H65 119.2 . . ?
C42 C47 H47 119.3 . . ?
C46 C47 H47 119.3 . . ?
C46 C47 C42 121.4(2) . . ?
C76 C75 C82 119.4(2) . . ?
C74 C75 C76 118.8(2) . . ?
C74 C75 C82 121.6(2) . . ?
C88 O12 C89 109.3(3) . . ?
C47 C42 C82 122.0(2) . . ?
C43 C42 C47 118.0(2) . . ?
C43 C42 C82 120.0(2) . . ?
C63 C62 H62 119.3 . . ?
C61 C62 C63 121.3(2) . . ?
C61 C62 H62 119.3 . . ?
N4 C49 C50 113.0(2) . . ?
N4 C49 C48 125.4(2) . . ?
C50 C49 C48 121.6(2) . . ?
O5 C74 C73 124.1(2) . . ?
O5 C74 C75 115.97(19) . . ?
C75 C74 C73 119.9(2) . . ?
N3 C50 C49 113.3(2) . . ?
N3 C50 C51 125.2(2) . . ?
C49 C50 C51 121.4(2) . . ?
C62 C61 C66 118.6(2) . . ?
C62 C61 C60 119.9(2) . 2_576 ?
C66 C61 C60 121.4(2) . 2_576 ?
C57 C58 H58 119.4 . . ?
C59 C58 H58 119.4 . . ?
C59 C58 C57 121.2(2) . . ?
C47 C46 H46 119.8 . . ?
C47 C46 C45 120.5(2) . . ?
C45 C46 H46 119.8 . . ?
C64 C71 C72 114.8(2) . . ?
C64 C71 H71A 108.6 . . ?
C64 C71 H71B 108.6 . . ?
C72 C71 H71A 108.6 . . ?
C72 C71 H71B 108.6 . . ?
H71A C71 H71B 107.6 . . ?
O7 C66 C65 123.0(2) . . ?
O7 C66 C61 117.1(2) . . ?
C61 C66 C65 119.9(2) . . ?
C75 C82 H82A 108.6 . . ?
C75 C82 H82B 108.6 . . ?
C42 C82 C75 114.5(2) . . ?
C42 C82 H82A 108.6 . . ?
C42 C82 H82B 108.6 . . ?
H82A C82 H82B 107.6 . . ?
C58 C57 C60 121.5(2) . . ?
C56 C57 C58 117.9(2) . . ?
C56 C57 C60 120.6(2) . . ?
C58 C59 H59 119.6 . . ?
C58 C59 C54 120.8(3) . . ?
C54 C59 H59 119.6 . . ?
C50 C51 C54 122.2(2) . . ?
C52 C51 C50 114.9(2) . . ?
C52 C51 C54 122.9(2) . . ?
C49 C48 C45 122.1(2) . . ?
C53 C48 C49 115.2(2) . . ?
C53 C48 C45 122.7(2) . . ?
C46 C45 C48 121.9(2) . . ?
C44 C45 C46 118.1(2) . . ?
C44 C45 C48 120.0(2) . . ?
C51 C52 H52 118.3 . . ?
C51 C52 C53 123.5(2) . . ?
C53 C52 H52 118.3 . . ?
C42 C43 H43 119.4 . . ?
C44 C43 C42 121.2(2) . . ?
C44 C43 H43 119.4 . . ?
C61 C60 H60A 108.5 2_576 . ?
C61 C60 H60B 108.5 2_576 . ?
C57 C60 C61 115.27(19) . 2_576 ?
C57 C60 H60A 108.5 . . ?
C57 C60 H60B 108.5 . . ?
H60A C60 H60B 107.5 . . ?
C45 C44 H44 119.6 . . ?
C43 C44 C45 120.8(2) . . ?
C43 C44 H44 119.6 . . ?
C48 C53 C52 123.4(2) . . ?
C48 C53 H53 118.3 . . ?
C52 C53 H53 118.3 . . ?
C59 C54 C51 120.4(2) . . ?
C59 C54 C55 117.9(2) . . ?
C55 C54 C51 121.7(2) . . ?
C57 C56 H56 119.2 . . ?
C55 C56 C57 121.6(3) . . ?
C55 C56 H56 119.2 . . ?
O6 C78 H78A 110.2 . . ?
O6 C78 H78B 110.2 . . ?
O6 C78 C79 107.7(2) . . ?
H78A C78 H78B 108.5 . . ?
C79 C78 H78A 110.2 . . ?
C79 C78 H78B 110.2 . . ?
C54 C55 H55 119.7 . . ?
C56 C55 C54 120.6(2) . . ?
C56 C55 H55 119.7 . . ?
C78 C79 H79A 109.5 . . ?
C78 C79 H79B 109.5 . . ?
C78 C79 H79C 109.5 . . ?
H79A C79 H79B 109.5 . . ?
H79A C79 H79C 109.5 . . ?
H79B C79 H79C 109.5 . . ?
O5 C80 H80A 110.2 . . ?
O5 C80 H80B 110.2 . . ?
O5 C80 C81 107.4(2) . . ?
H80A C80 H80B 108.5 . . ?
C81 C80 H80A 110.2 . . ?
C81 C80 H80B 110.2 . . ?
O7 C69 H69A 109.4 . . ?
O7 C69 H69B 109.4 . . ?
O7 C69 C70 111.0(3) . . ?
H69A C69 H69B 108.0 . . ?
C70 C69 H69A 109.4 . . ?
C70 C69 H69B 109.4 . . ?
C80 C81 H81A 109.5 . . ?
C80 C81 H81B 109.5 . . ?
C80 C81 H81C 109.5 . . ?
H81A C81 H81B 109.5 . . ?
H81A C81 H81C 109.5 . . ?
H81B C81 H81C 109.5 . . ?
O8 C67 H67 126.3 . . ?
O8 C67 C68 107.5(3) . . ?
C68 C67 H67 126.3 . . ?
O11 C87 H87A 109.2 . . ?
O11 C87 H87B 109.2 . . ?
O11 C87 C88 112.0(3) . . ?
H87A C87 H87B 107.9 . . ?
C88 C87 H87A 109.2 . . ?
C88 C87 H87B 109.2 . . ?
C69 C70 H70A 109.5 . . ?
C69 C70 H70B 109.5 . . ?
C69 C70 H70C 109.5 . . ?
H70A C70 H70B 109.5 . . ?
H70A C70 H70C 109.5 . . ?
H70B C70 H70C 109.5 . . ?
O12 C88 C87 110.9(3) . . ?
O12 C88 H88A 109.5 . . ?
O12 C88 H88B 109.5 . . ?
C87 C88 H88A 109.5 . . ?
C87 C88 H88B 109.5 . . ?
H88A C88 H88B 108.1 . . ?
O11 C90 H90A 108.9 . . ?
O11 C90 H90B 108.9 . . ?
O11 C90 C89 113.3(4) . . ?
H90A C90 H90B 107.7 . . ?
C89 C90 H90A 108.9 . . ?
C89 C90 H90B 108.9 . . ?
C67 C68 H68A 109.5 . . ?
C67 C68 H68B 109.5 . . ?
C67 C68 H68C 109.5 . . ?
H68A C68 H68B 109.5 . . ?
H68A C68 H68C 109.5 . . ?
H68B C68 H68C 109.5 . . ?
O12 C89 C90 112.8(4) . . ?
O12 C89 H89A 109.0 . . ?
O12 C89 H89B 109.0 . . ?
C90 C89 H89A 109.0 . . ?
C90 C89 H89B 109.0 . . ?
H89A C89 H89B 107.8 . . ?

loop_
_geom_bond_atom_site_label_1
_geom_bond_atom_site_label_2
_geom_bond_distance
_geom_bond_site_symmetry_2
_geom_bond_publ_flag
S2 N4 1.612(2) . ?
S2 N3 1.609(2) . ?
O6 C77 1.379(3) . ?
O6 C78 1.425(3) . ?
O5 C74 1.371(3) . ?
O5 C80 1.416(3) . ?
O8 C63 1.369(3) . ?
O8 C67 1.427(3) . ?
O7 C66 1.374(3) . ?
O7 C69 1.405(3) . ?
N4 C49 1.354(3) . ?
O11 C87 1.411(4) . ?
O11 C90 1.404(4) . ?
N3 C50 1.348(3) . ?
C64 C63 1.392(3) . ?
C64 C65 1.385(3) . ?
C64 C71 1.517(3) . ?
C72 C77 1.399(3) . ?
C72 C73 1.379(3) . ?
C72 C71 1.521(3) . ?
C76 H76 0.9500 . ?
C76 C77 1.391(3) . ?
C76 C75 1.393(3) . ?
C63 C62 1.388(3) . ?
C73 H73 0.9500 . ?
C73 C74 1.395(3) . ?
C65 H65 0.9500 . ?
C65 C66 1.391(3) . ?
C47 H47 0.9500 . ?
C47 C42 1.398(3) . ?
C47 C46 1.376(4) . ?
C75 C74 1.389(3) . ?
C75 C82 1.511(3) . ?
O12 C88 1.407(4) . ?
O12 C89 1.415(4) . ?
C42 C82 1.510(4) . ?
C42 C43 1.385(3) . ?
C62 H62 0.9500 . ?
C62 C61 1.387(3) . ?
C49 C50 1.431(4) . ?
C49 C48 1.432(3) . ?
C50 C51 1.438(3) . ?
C61 C66 1.388(3) . ?
C61 C60 1.521(3) 2_576 ?
C58 H58 0.9500 . ?
C58 C57 1.390(4) . ?
C58 C59 1.379(4) . ?
C46 H46 0.9500 . ?
C46 C45 1.399(4) . ?
C71 H71A 0.9900 . ?
C71 H71B 0.9900 . ?
C82 H82A 0.9900 . ?
C82 H82B 0.9900 . ?
C57 C60 1.510(4) . ?
C57 C56 1.387(3) . ?
C59 H59 0.9500 . ?
C59 C54 1.398(3) . ?
C51 C52 1.376(4) . ?
C51 C54 1.477(4) . ?
C48 C45 1.477(4) . ?
C48 C53 1.371(3) . ?
C45 C44 1.399(3) . ?
C52 H52 0.9500 . ?
C52 C53 1.416(4) . ?
C43 H43 0.9500 . ?
C43 C44 1.382(4) . ?
C60 H60A 0.9900 . ?
C60 H60B 0.9900 . ?
C44 H44 0.9500 . ?
C53 H53 0.9500 . ?
C54 C55 1.399(4) . ?
C56 H56 0.9500 . ?
C56 C55 1.374(4) . ?
C78 H78A 0.9900 . ?
C78 H78B 0.9900 . ?
C78 C79 1.504(4) . ?
C55 H55 0.9500 . ?
C79 H79A 0.9800 . ?
C79 H79B 0.9800 . ?
C79 H79C 0.9800 . ?
C80 H80A 0.9900 . ?
C80 H80B 0.9900 . ?
C80 C81 1.504(4) . ?
C69 H69A 0.9900 . ?
C69 H69B 0.9900 . ?
C69 C70 1.457(5) . ?
C81 H81A 0.9800 . ?
C81 H81B 0.9800 . ?
C81 H81C 0.9800 . ?
C67 H67 0.9500 . ?
C67 C68 1.483(5) . ?
C87 H87A 0.9900 . ?
C87 H87B 0.9900 . ?
C87 C88 1.466(5) . ?
C70 H70A 0.9800 . ?
C70 H70B 0.9800 . ?
C70 H70C 0.9800 . ?
C88 H88A 0.9900 . ?
C88 H88B 0.9900 . ?
C90 H90A 0.9900 . ?
C90 H90B 0.9900 . ?
C90 C89 1.425(6) . ?
C68 H68A 0.9800 . ?
C68 H68B 0.9800 . ?
C68 H68C 0.9800 . ?
C89 H89A 0.9900 . ?
C89 H89B 0.9900 . ?

loop_
_geom_torsion_atom_site_label_1
_geom_torsion_atom_site_label_2
_geom_torsion_atom_site_label_3
_geom_torsion_atom_site_label_4
_geom_torsion
_geom_torsion_site_symmetry_1
_geom_torsion_site_symmetry_2
_geom_torsion_site_symmetry_3
_geom_torsion_site_symmetry_4
_geom_torsion_publ_flag
S2 N4 C49 C50 -0.2(3) . . . . ?
S2 N4 C49 C48 -178.5(2) . . . . ?
S2 N3 C50 C49 0.1(3) . . . . ?
S2 N3 C50 C51 177.9(2) . . . . ?
O8 C63 C62 C61 -178.5(2) . . . . ?
N4 S2 N3 C50 -0.1(2) . . . . ?
N4 C49 C50 N3 0.1(3) . . . . ?
N4 C49 C50 C51 -177.8(2) . . . . ?
N4 C49 C48 C45 -4.8(4) . . . . ?
N4 C49 C48 C53 176.1(2) . . . . ?
O11 C87 C88 O12 58.3(5) . . . . ?
O11 C90 C89 O12 -55.5(6) . . . . ?
N3 S2 N4 C49 0.2(2) . . . . ?
N3 C50 C51 C52 -176.5(2) . . . . ?
N3 C50 C51 C54 3.3(4) . . . . ?
C64 C63 C62 C61 0.5(4) . . . . ?
C64 C65 C66 O7 178.6(2) . . . . ?
C64 C65 C66 C61 -1.2(4) . . . . ?
C72 C73 C74 O5 -178.6(2) . . . . ?
C72 C73 C74 C75 -1.1(4) . . . . ?
C76 C75 C74 O5 -179.3(2) . . . . ?
C76 C75 C74 C73 2.9(4) . . . . ?
C76 C75 C82 C42 80.6(3) . . . . ?
C63 O8 C67 C68 -175.0(3) . . . . ?
C63 C64 C65 C66 -0.2(4) . . . . ?
C63 C64 C71 C72 -79.4(3) . . . . ?
C63 C62 C61 C66 -1.9(4) . . . . ?
C63 C62 C61 C60 175.0(2) . . . 2_576 ?
C77 O6 C78 C79 -165.3(2) . . . . ?
C77 C72 C73 C74 -2.1(4) . . . . ?
C77 C72 C71 C64 -78.0(3) . . . . ?
C77 C76 C75 C74 -1.6(4) . . . . ?
C77 C76 C75 C82 174.3(2) . . . . ?
C73 C72 C77 O6 -178.5(2) . . . . ?
C73 C72 C77 C76 3.5(4) . . . . ?
C73 C72 C71 C64 103.9(3) . . . . ?
C65 C64 C63 O8 179.7(2) . . . . ?
C65 C64 C63 C62 0.6(4) . . . . ?
C65 C64 C71 C72 102.2(3) . . . . ?
C47 C42 C82 C75 67.4(3) . . . . ?
C47 C42 C43 C44 0.4(4) . . . . ?
C47 C46 C45 C48 -179.8(2) . . . . ?
C47 C46 C45 C44 0.6(4) . . . . ?
C75 C76 C77 O6 -179.5(2) . . . . ?
C75 C76 C77 C72 -1.7(4) . . . . ?
C42 C47 C46 C45 -0.5(4) . . . . ?
C42 C43 C44 C45 -0.3(4) . . . . ?
C62 C61 C66 O7 -177.6(2) . . . . ?
C62 C61 C66 C65 2.2(4) . . . . ?
C49 C50 C51 C52 1.2(3) . . . . ?
C49 C50 C51 C54 -179.0(2) . . . . ?
C49 C48 C45 C46 139.3(2) . . . . ?
C49 C48 C45 C44 -41.2(3) . . . . ?
C49 C48 C53 C52 2.1(4) . . . . ?
C74 O5 C80 C81 174.8(3) . . . . ?
C74 C75 C82 C42 -103.6(3) . . . . ?
C50 C49 C48 C45 177.0(2) . . . . ?
C50 C49 C48 C53 -2.2(3) . . . . ?
C50 C51 C52 C53 -1.3(4) . . . . ?
C50 C51 C54 C59 -138.9(2) . . . . ?
C50 C51 C54 C55 41.4(4) . . . . ?
C58 C57 C60 C61 -66.4(3) . . . 2_576 ?
C58 C57 C56 C55 0.3(4) . . . . ?
C58 C59 C54 C51 -179.4(2) . . . . ?
C58 C59 C54 C55 0.3(4) . . . . ?
C46 C47 C42 C82 178.4(2) . . . . ?
C46 C47 C42 C43 0.0(4) . . . . ?
C46 C45 C44 C43 -0.2(4) . . . . ?
C71 C64 C63 O8 1.2(3) . . . . ?
C71 C64 C63 C62 -177.9(2) . . . . ?
C71 C64 C65 C66 178.2(2) . . . . ?
C71 C72 C77 O6 3.4(3) . . . . ?
C71 C72 C77 C76 -174.7(2) . . . . ?
C71 C72 C73 C74 176.0(2) . . . . ?
C66 O7 C69 C70 -173.5(3) . . . . ?
C82 C75 C74 O5 4.9(3) . . . . ?
C82 C75 C74 C73 -172.9(2) . . . . ?
C82 C42 C43 C44 -178.0(2) . . . . ?
C57 C58 C59 C54 0.1(4) . . . . ?
C57 C56 C55 C54 0.1(4) . . . . ?
C59 C58 C57 C60 -178.2(2) . . . . ?
C59 C58 C57 C56 -0.4(4) . . . . ?
C59 C54 C55 C56 -0.4(4) . . . . ?
C51 C52 C53 C48 -0.4(4) . . . . ?
C51 C54 C55 C56 179.3(2) . . . . ?
C48 C49 C50 N3 178.5(2) . . . . ?
C48 C49 C50 C51 0.6(4) . . . . ?
C48 C45 C44 C43 -179.8(2) . . . . ?
C45 C48 C53 C52 -177.0(2) . . . . ?
C52 C51 C54 C59 40.9(4) . . . . ?
C52 C51 C54 C55 -138.8(3) . . . . ?
C43 C42 C82 C75 -114.2(3) . . . . ?
C60 C61 C66 O7 5.6(4) 2_576 . . . ?
C60 C61 C66 C65 -174.6(2) 2_576 . . . ?
C60 C57 C56 C55 178.2(2) . . . . ?
C53 C48 C45 C46 -41.7(4) . . . . ?
C53 C48 C45 C44 137.9(3) . . . . ?
C54 C51 C52 C53 178.9(2) . . . . ?
C56 C57 C60 C61 115.8(3) . . . 2_576 ?
C78 O6 C77 C72 162.5(2) . . . . ?
C78 O6 C77 C76 -19.5(3) . . . . ?
C80 O5 C74 C73 3.0(4) . . . . ?
C80 O5 C74 C75 -174.7(3) . . . . ?
C69 O7 C66 C65 18.3(4) . . . . ?
C69 O7 C66 C61 -161.9(3) . . . . ?
C67 O8 C63 C64 173.0(3) . . . . ?
C67 O8 C63 C62 -8.0(4) . . . . ?
C87 O11 C90 C89 54.7(5) . . . . ?
C88 O12 C89 C90 54.4(5) . . . . ?
C90 O11 C87 C88 -55.9(5) . . . . ?
C89 O12 C88 C87 -55.3(5) . . . . ?

loop_
_smtbx_masks_void_nr
_smtbx_masks_void_average_x
_smtbx_masks_void_average_y
_smtbx_masks_void_average_z
_smtbx_masks_void_volume
_smtbx_masks_void_count_electrons
_smtbx_masks_void_content
1 -0.280 0.000 0.500 657.6 192.8 ?
